data_1558895
loop_
_publ_author_name
'Birchall, Nicholas'
'Feil, Christoph M.'
'Gediga, Michael'
'Nieger, Martin'
'Gudat, Dietrich'

_publ_section_title
;
 Reversible Cooperative Dihydrogen Binding and Transfer with a
 Bis-Phosphenium Complex of Chromium
;
_journal_name_full 'Chemical Science'
_journal_paper_doi 10.1039/D0SC03773G
_journal_year 2020
_chemical_formula_moiety 'C55 H73 Cr N4 O3 P2, C32 H12 B F24'
_chemical_formula_sum 'C87 H85 B Cr F24 N4 O3 P2'
_chemical_formula_weight 1815.33
_space_group_crystal_system triclinic
_space_group_IT_number 2
_space_group_name_Hall '-P 1'
_space_group_name_H-M_alt 'P -1'
_atom_sites_solution_hydrogens mixed
_atom_sites_solution_primary direct
_atom_sites_solution_secondary difmap
_audit_creation_method SHELXL-2014/7
_audit_update_record
;
2020-05-26 deposited with the CCDC.	2020-08-18 downloaded from the CCDC.
;
_cell_angle_alpha 95.414(1)
_cell_angle_beta 99.551(1)
_cell_angle_gamma 92.236(1)
_cell_formula_units_Z 2
_cell_length_a 12.5935(3)
_cell_length_b 16.7577(4)
_cell_length_c 21.3290(5)
_cell_measurement_reflns_used 11868
_cell_measurement_temperature 135(2)
_cell_measurement_theta_max 66.586
_cell_measurement_theta_min 2.111
_cell_volume 4412.18(18)
_computing_cell_refinement 'Bruker ApexII Software Suite, 2008'
_computing_data_collection 'Bruker ApexII Software Suite, 2008'
_computing_data_reduction 'Bruker ApexII Software Suite, 2008'
_computing_structure_refinement 'SHELXL-2014/7 (Sheldrick, 2014)'
_computing_structure_solution SHELXS-86
_diffrn_ambient_temperature 135(2)
_diffrn_measured_fraction_theta_full 0.964
_diffrn_measured_fraction_theta_max 0.964
_diffrn_measurement_device_type 'Bruker Kappa ApexII Duo'
_diffrn_measurement_method 'Omega and phi scans'
_diffrn_radiation_type CuK\a
_diffrn_radiation_wavelength 1.54178
_diffrn_reflns_av_R_equivalents 0.0456
_diffrn_reflns_av_unetI/netI 0.0393
_diffrn_reflns_Laue_measured_fraction_full 0.964
_diffrn_reflns_Laue_measured_fraction_max 0.964
_diffrn_reflns_limit_h_max 14
_diffrn_reflns_limit_h_min -14
_diffrn_reflns_limit_k_max 19
_diffrn_reflns_limit_k_min -19
_diffrn_reflns_limit_l_max 24
_diffrn_reflns_limit_l_min -24
_diffrn_reflns_number 65546
_diffrn_reflns_point_group_measured_fraction_full 0.964
_diffrn_reflns_point_group_measured_fraction_max 0.964
_diffrn_reflns_theta_full 66.586
_diffrn_reflns_theta_max 66.586
_diffrn_reflns_theta_min 2.111
_diffrn_source 'fine focus sealed tube'
_exptl_absorpt_coefficient_mu 2.291
_exptl_absorpt_correction_T_max 0.8690
_exptl_absorpt_correction_T_min 0.7319
_exptl_absorpt_correction_type numerical
_exptl_absorpt_process_details 'Blessing, 1995'
_exptl_crystal_colour orange
_exptl_crystal_density_diffrn 1.366
_exptl_crystal_description prism
_exptl_crystal_F_000 1868
_exptl_crystal_size_max 0.167
_exptl_crystal_size_mid 0.127
_exptl_crystal_size_min 0.097
_refine_diff_density_max 0.456
_refine_diff_density_min -0.390
_refine_diff_density_rms 0.047
_refine_ls_extinction_method none
_refine_ls_goodness_of_fit_ref 1.023
_refine_ls_hydrogen_treatment mixed
_refine_ls_matrix_type full
_refine_ls_number_parameters 1183
_refine_ls_number_reflns 15033
_refine_ls_number_restraints 2259
_refine_ls_restrained_S_all 1.237
_refine_ls_R_factor_all 0.0601
_refine_ls_R_factor_gt 0.0434
_refine_ls_shift/su_max 0.001
_refine_ls_shift/su_mean 0.000
_refine_ls_structure_factor_coef Fsqd
_refine_ls_weighting_details 'w=1/[\s^2^(Fo^2^)+(0.0503P)^2^+2.7126P] where P=(Fo^2^+2Fc^2^)/3'
_refine_ls_weighting_scheme calc
_refine_ls_wR_factor_gt 0.1033
_refine_ls_wR_factor_ref 0.1126
_reflns_Friedel_coverage 0.000
_reflns_number_gt 11868
_reflns_number_total 15033
_reflns_threshold_expression 'I > 2\s(I)'
_cod_data_source_file d0sc03773g2.cif
_cod_data_source_block g573_anis
_cod_database_code 1558895
_shelx_shelxl_version_number 2014/7
_shelx_space_group_comment
;
The symmetry employed for this shelxl refinement is uniquely defined
by the following loop, which should always be used as a source of
symmetry information in preference to the above space-group names.
They are only intended as comments.
;
_shelx_estimated_absorpt_t_min 0.701
_shelx_estimated_absorpt_t_max 0.808

loop_
_space_group_symop_operation_xyz
'x, y, z'
'-x, -y, -z'

loop_
_atom_site_label
_atom_site_type_symbol
_atom_site_fract_x
_atom_site_fract_y
_atom_site_fract_z
_atom_site_U_iso_or_equiv
_atom_site_adp_type
_atom_site_occupancy
_atom_site_site_symmetry_order
_atom_site_calc_flag
_atom_site_refinement_flags_posn
_atom_site_refinement_flags_adp
_atom_site_refinement_flags_occupancy
_atom_site_disorder_assembly
_atom_site_disorder_group
Cr1 Cr 0.98255(3) 0.82035(2) 0.23350(2) 0.02316(10) Uani 1 1 d . . . . .
H1 H 0.8551(19) 0.7914(14) 0.2231(11) 0.028 Uiso 1 1 d . U . . .
P2 P 0.95599(4) 0.76293(3) 0.31518(3) 0.02228(13) Uani 1 1 d . . . . .
P3 P 0.94631(5) 0.87247(3) 0.14523(3) 0.02419(13) Uani 1 1 d . . . . .
N1 N 1.03349(14) 0.74643(11) 0.38284(9) 0.0244(4) Uani 1 1 d . . . . .
N2 N 0.84901(14) 0.72558(12) 0.34067(9) 0.0262(4) Uani 1 1 d . . . . .
N3 N 0.89096(16) 0.95625(11) 0.12239(9) 0.0284(4) Uani 1 1 d . . . . .
N4 N 0.96688(14) 0.84635(11) 0.07094(9) 0.0240(4) Uani 1 1 d . . . . .
C1 C 1.0051(2) 0.71800(16) 0.19085(12) 0.0321(6) Uani 1 1 d . . . . .
O1 O 1.01805(18) 0.65481(12) 0.16974(9) 0.0504(5) Uani 1 1 d . . . . .
C2 C 0.9554(2) 0.91685(16) 0.27995(12) 0.0350(6) Uani 1 1 d . . . . .
O2 O 0.93983(18) 0.97302(12) 0.31161(10) 0.0519(5) Uani 1 1 d . . . . .
C3 C 1.1321(2) 0.84564(16) 0.25418(12) 0.0339(6) Uani 1 1 d . . . . .
O3 O 1.22312(15) 0.86175(13) 0.26681(9) 0.0502(5) Uani 1 1 d . . . . .
C4 C 0.8733(2) 0.70128(17) 0.40163(12) 0.0358(6) Uani 1 1 d . . . . .
H4 H 0.8215 0.6788 0.4235 0.043 Uiso 1 1 calc R U . . .
C5 C 0.97814(19) 0.71326(16) 0.42582(12) 0.0340(6) Uani 1 1 d . . . . .
H5 H 1.0103 0.7007 0.4670 0.041 Uiso 1 1 calc R U . . .
C6 C 0.73788(17) 0.72016(15) 0.30776(11) 0.0268(5) Uani 1 1 d . . . . .
C7 C 0.70090(19) 0.65051(15) 0.26718(11) 0.0294(5) Uani 1 1 d . . . . .
C8 C 0.7736(2) 0.58388(15) 0.25220(12) 0.0335(6) Uani 1 1 d . . . . .
H8 H 0.8486 0.6085 0.2579 0.040 Uiso 1 1 calc R U . . .
C9 C 0.7463(3) 0.5444(2) 0.18481(16) 0.0694(11) Uani 1 1 d . . . . .
H9A H 0.7460 0.5853 0.1548 0.104 Uiso 1 1 calc R U . . .
H9B H 0.8003 0.5057 0.1773 0.104 Uiso 1 1 calc R U . . .
H9C H 0.6749 0.5165 0.1784 0.104 Uiso 1 1 calc R U . . .
C10 C 0.7744(4) 0.5217(2) 0.2990(2) 0.0928(16) Uani 1 1 d . . . . .
H10A H 0.7922 0.5481 0.3427 0.139 Uiso 1 1 calc R U . . .
H10B H 0.7031 0.4937 0.2929 0.139 Uiso 1 1 calc R U . . .
H10C H 0.8285 0.4829 0.2918 0.139 Uiso 1 1 calc R U . . .
C11 C 0.5911(2) 0.64433(16) 0.24156(13) 0.0372(6) Uani 1 1 d . . . . .
H11 H 0.5621 0.5980 0.2140 0.045 Uiso 1 1 calc R U . . .
C12 C 0.5236(2) 0.70403(16) 0.25539(13) 0.0392(6) Uani 1 1 d . . . . .
H12 H 0.4490 0.6979 0.2378 0.047 Uiso 1 1 calc R U . . .
C13 C 0.5636(2) 0.77261(16) 0.29459(13) 0.0362(6) Uani 1 1 d . . . . .
H13 H 0.5164 0.8135 0.3033 0.043 Uiso 1 1 calc R U . . .
C14 C 0.67287(18) 0.78254(15) 0.32156(11) 0.0296(5) Uani 1 1 d . . . . .
C15 C 0.7154(2) 0.85950(16) 0.36344(12) 0.0361(6) Uani 1 1 d . . . . .
H15 H 0.7956 0.8580 0.3741 0.043 Uiso 1 1 calc R U . . .
C16 C 0.6900(3) 0.93318(17) 0.32810(15) 0.0482(7) Uani 1 1 d . . . . .
H16A H 0.7182 0.9817 0.3561 0.072 Uiso 1 1 calc R U . . .
H16B H 0.7238 0.9301 0.2898 0.072 Uiso 1 1 calc R U . . .
H16C H 0.6117 0.9351 0.3157 0.072 Uiso 1 1 calc R U . . .
C17 C 0.6713(3) 0.8654(2) 0.42623(14) 0.0550(8) Uani 1 1 d . . . . .
H17A H 0.7000 0.9154 0.4521 0.083 Uiso 1 1 calc R U . . .
H17B H 0.5924 0.8651 0.4171 0.083 Uiso 1 1 calc R U . . .
H17C H 0.6933 0.8196 0.4497 0.083 Uiso 1 1 calc R U . . .
C18 C 1.14969(17) 0.76369(14) 0.39627(11) 0.0257(5) Uani 1 1 d . . . . .
C19 C 1.1893(2) 0.83686(16) 0.43062(12) 0.0333(6) Uani 1 1 d . . . . .
C20 C 1.1184(2) 0.90188(18) 0.45140(14) 0.0467(7) Uani 1 1 d . . . . .
H20 H 1.0423 0.8864 0.4306 0.056 Uiso 1 1 calc R U . . .
C21 C 1.1507(3) 0.98268(19) 0.42919(18) 0.0646(9) Uani 1 1 d . . . . .
H21A H 1.1041 1.0239 0.4431 0.097 Uiso 1 1 calc R U . . .
H21B H 1.2260 0.9982 0.4479 0.097 Uiso 1 1 calc R U . . .
H21C H 1.1427 0.9775 0.3825 0.097 Uiso 1 1 calc R U . . .
C22 C 1.1230(3) 0.9088(2) 0.52367(16) 0.0710(11) Uani 1 1 d . . . . .
H22A H 1.0767 0.9511 0.5361 0.106 Uiso 1 1 calc R U . . .
H22B H 1.0978 0.8575 0.5362 0.106 Uiso 1 1 calc R U . . .
H22C H 1.1975 0.9222 0.5451 0.106 Uiso 1 1 calc R U . . .
C23 C 1.3015(2) 0.84935(18) 0.44567(13) 0.0429(7) Uani 1 1 d . . . . .
H23 H 1.3319 0.8979 0.4696 0.051 Uiso 1 1 calc R U . . .
C24 C 1.3679(2) 0.79291(19) 0.42651(15) 0.0477(7) Uani 1 1 d . . . . .
H24 H 1.4438 0.8021 0.4383 0.057 Uiso 1 1 calc R U . . .
C25 C 1.3263(2) 0.72274(18) 0.39023(14) 0.0418(7) Uani 1 1 d . . . . .
H25 H 1.3741 0.6853 0.3759 0.050 Uiso 1 1 calc R U . . .
C26 C 1.21557(19) 0.70594(15) 0.37433(12) 0.0309(5) Uani 1 1 d . . . . .
C27 C 1.1718(2) 0.62643(15) 0.33771(13) 0.0370(6) Uani 1 1 d . . . . .
H27 H 1.0951 0.6327 0.3182 0.044 Uiso 1 1 calc R U . . .
C28 C 1.2331(3) 0.6011(2) 0.28366(15) 0.0533(8) Uani 1 1 d . . . . .
H28A H 1.2018 0.5495 0.2615 0.080 Uiso 1 1 calc R U . . .
H28B H 1.2277 0.6418 0.2534 0.080 Uiso 1 1 calc R U . . .
H28C H 1.3091 0.5957 0.3014 0.080 Uiso 1 1 calc R U . . .
C29 C 1.1727(3) 0.56132(18) 0.38353(16) 0.0576(8) Uani 1 1 d . . . . .
H29A H 1.1442 0.5101 0.3594 0.086 Uiso 1 1 calc R U . . .
H29B H 1.2468 0.5558 0.4049 0.086 Uiso 1 1 calc R U . . .
H29C H 1.1276 0.5764 0.4156 0.086 Uiso 1 1 calc R U . . .
C30 C 0.93036(19) 0.90128(15) 0.02842(12) 0.0311(5) Uani 1 1 d . . . . .
H30 H 0.9350 0.8954 -0.0158 0.037 Uiso 1 1 calc R U . . .
C31 C 0.8881(2) 0.96301(15) 0.05738(12) 0.0339(6) Uani 1 1 d . . . . .
H31 H 0.8593 1.0068 0.0363 0.041 Uiso 1 1 calc R U . . .
C32 C 0.8290(2) 1.00783(15) 0.15971(12) 0.0327(6) Uani 1 1 d . . . . .
C33 C 0.7186(2) 0.98777(17) 0.15397(13) 0.0391(6) Uani 1 1 d . . . . .
C34 C 0.6629(2) 0.9156(2) 0.11109(14) 0.0484(7) Uani 1 1 d . . . . .
H34 H 0.7202 0.8842 0.0946 0.058 Uiso 1 1 calc R U . . .
C35 C 0.6017(3) 0.8599(2) 0.14730(16) 0.0604(9) Uani 1 1 d . . . . .
H35A H 0.5672 0.8143 0.1178 0.091 Uiso 1 1 calc R U . . .
H35B H 0.6522 0.8402 0.1817 0.091 Uiso 1 1 calc R U . . .
H35C H 0.5465 0.8895 0.1655 0.091 Uiso 1 1 calc R U . . .
C36 C 0.5886(3) 0.9419(3) 0.05332(17) 0.0766(12) Uani 1 1 d . . . . .
H36A H 0.5535 0.8944 0.0264 0.115 Uiso 1 1 calc R U . . .
H36B H 0.5335 0.9752 0.0680 0.115 Uiso 1 1 calc R U . . .
H36C H 0.6310 0.9730 0.0285 0.115 Uiso 1 1 calc R U . . .
C37 C 0.6598(3) 1.0386(2) 0.18818(15) 0.0509(8) Uani 1 1 d . . . . .
H37 H 0.5846 1.0270 0.1856 0.061 Uiso 1 1 calc R U . . .
C38 C 0.7082(3) 1.1054(2) 0.22585(17) 0.0587(9) Uani 1 1 d . . . . .
H38 H 0.6664 1.1391 0.2492 0.070 Uiso 1 1 calc R U . . .
C39 C 0.8168(3) 1.12399(18) 0.23016(17) 0.0568(9) Uani 1 1 d . . . . .
H39 H 0.8489 1.1706 0.2563 0.068 Uiso 1 1 calc R U . . .
C40 C 0.8802(2) 1.07532(16) 0.19677(15) 0.0439(7) Uani 1 1 d . . . . .
C41 C 0.9994(3) 1.09813(18) 0.19905(17) 0.0589(9) Uani 1 1 d . . . . .
H41 H 1.0357 1.0482 0.1873 0.071 Uiso 1 1 calc R U . . .
C42 C 1.0577(3) 1.1348(2) 0.26383(19) 0.0737(11) Uani 1 1 d . . . . .
H42A H 1.0507 1.0976 0.2959 0.111 Uiso 1 1 calc R U . . .
H42B H 1.1342 1.1453 0.2620 0.111 Uiso 1 1 calc R U . . .
H42C H 1.0259 1.1854 0.2756 0.111 Uiso 1 1 calc R U . . .
C43 C 1.0100(4) 1.1556(3) 0.1492(2) 0.0896(14) Uani 1 1 d . . . . .
H43A H 0.9722 1.1316 0.1073 0.134 Uiso 1 1 calc R U . . .
H43B H 0.9782 1.2062 0.1608 0.134 Uiso 1 1 calc R U . . .
H43C H 1.0864 1.1660 0.1472 0.134 Uiso 1 1 calc R U . . .
C44 C 0.99556(19) 0.76648(13) 0.04895(10) 0.0246(5) Uani 1 1 d . . . . .
C45 C 1.10397(19) 0.74865(14) 0.05625(11) 0.0272(5) Uani 1 1 d . . . . .
C46 C 1.19418(18) 0.81145(14) 0.08327(11) 0.0284(5) Uani 1 1 d . . . . .
H46 H 1.1647 0.8527 0.1118 0.034 Uiso 1 1 calc R U . . .
C47 C 1.2906(2) 0.77741(18) 0.12291(15) 0.0455(7) Uani 1 1 d . . . . .
H47A H 1.3459 0.8206 0.1390 0.068 Uiso 1 1 calc R U . . .
H47B H 1.2676 0.7536 0.1590 0.068 Uiso 1 1 calc R U . . .
H47C H 1.3205 0.7361 0.0962 0.068 Uiso 1 1 calc R U . . .
C48 C 1.2279(2) 0.85291(17) 0.02869(14) 0.0449(7) Uani 1 1 d . . . . .
H48A H 1.2861 0.8936 0.0458 0.067 Uiso 1 1 calc R U . . .
H48B H 1.2532 0.8132 -0.0014 0.067 Uiso 1 1 calc R U . . .
H48C H 1.1660 0.8787 0.0065 0.067 Uiso 1 1 calc R U . . .
C49 C 1.1271(2) 0.67118(15) 0.03477(13) 0.0373(6) Uani 1 1 d . . . . .
H49 H 1.2001 0.6570 0.0389 0.045 Uiso 1 1 calc R U . . .
C50 C 1.0458(2) 0.61474(17) 0.00755(14) 0.0454(7) Uani 1 1 d . . . . .
H50 H 1.0634 0.5622 -0.0066 0.054 Uiso 1 1 calc R U . . .
C51 C 0.9393(2) 0.63391(16) 0.00078(13) 0.0420(7) Uani 1 1 d . . . . .
H51 H 0.8844 0.5944 -0.0182 0.050 Uiso 1 1 calc R U . . .
C52 C 0.9110(2) 0.71041(15) 0.02131(11) 0.0326(6) Uani 1 1 d . . . . .
C53 C 0.7938(2) 0.73087(17) 0.01202(13) 0.0394(6) Uani 1 1 d . . . . .
H53 H 0.7910 0.7884 0.0286 0.047 Uiso 1 1 calc R U . . .
C54 C 0.7445(2) 0.7219(2) -0.05901(14) 0.0577(9) Uani 1 1 d . . . . .
H54A H 0.6687 0.7354 -0.0640 0.087 Uiso 1 1 calc R U . . .
H54B H 0.7841 0.7581 -0.0815 0.087 Uiso 1 1 calc R U . . .
H54C H 0.7490 0.6663 -0.0770 0.087 Uiso 1 1 calc R U . . .
C55 C 0.7279(3) 0.6803(2) 0.04931(15) 0.0568(8) Uani 1 1 d . . . . .
H55A H 0.6528 0.6954 0.0420 0.085 Uiso 1 1 calc R U . . .
H55B H 0.7311 0.6234 0.0348 0.085 Uiso 1 1 calc R U . . .
H55C H 0.7576 0.6899 0.0950 0.085 Uiso 1 1 calc R U . . .
B1 B 0.4186(2) 0.32826(16) 0.27465(12) 0.0243(5) Uani 1 1 d . U . . .
C56 C 0.29640(17) 0.34592(13) 0.28853(11) 0.0231(5) Uani 1 1 d . U . . .
C57 C 0.20923(18) 0.36180(14) 0.24278(11) 0.0256(5) Uani 1 1 d . U . . .
H57 H 0.2214 0.3697 0.2010 0.031 Uiso 1 1 calc R U . . .
C58 C 0.10481(18) 0.36643(14) 0.25626(11) 0.0275(5) Uani 1 1 d D U . . .
C59 C 0.0160(2) 0.38965(17) 0.20703(13) 0.0429(7) Uani 1 1 d D U . . .
C60 C 0.08314(18) 0.35240(14) 0.31565(12) 0.0282(5) Uani 1 1 d . U . . .
H60 H 0.0119 0.3547 0.3247 0.034 Uiso 1 1 calc R U . . .
C61 C 0.16771(18) 0.33485(14) 0.36179(11) 0.0255(5) Uani 1 1 d D U . . .
C62 C 0.14483(18) 0.31668(15) 0.42574(12) 0.0353(6) Uani 1 1 d D U . . .
C63 C 0.27193(18) 0.33309(13) 0.34888(11) 0.0249(5) Uani 1 1 d . U . . .
H63 H 0.3287 0.3229 0.3819 0.030 Uiso 1 1 calc R U . . .
C64 C 0.44614(17) 0.36056(14) 0.20868(11) 0.0236(5) Uani 1 1 d . U . . .
C65 C 0.40841(18) 0.43167(13) 0.18589(11) 0.0250(5) Uani 1 1 d . U . . .
H65 H 0.3635 0.4626 0.2092 0.030 Uiso 1 1 calc R U . . .
C66 C 0.43443(19) 0.45872(14) 0.13022(11) 0.0285(5) Uani 1 1 d D U . . .
C67 C 0.3845(2) 0.53066(15) 0.10419(12) 0.0368(6) Uani 1 1 d D U . . .
C68 C 0.50278(19) 0.41680(15) 0.09618(12) 0.0326(6) Uani 1 1 d . U . . .
H68 H 0.5203 0.4348 0.0580 0.039 Uiso 1 1 calc R U . . .
C69 C 0.54478(19) 0.34818(15) 0.11908(11) 0.0319(5) Uani 1 1 d D U . . .
C70 C 0.6181(2) 0.30174(17) 0.08330(13) 0.0476(7) Uani 1 1 d D U . . .
C71 C 0.51680(18) 0.32059(15) 0.17407(11) 0.0268(5) Uani 1 1 d . U . . .
H71 H 0.5467 0.2731 0.1885 0.032 Uiso 1 1 calc R U . . .
C72 C 0.41694(17) 0.22985(14) 0.27208(11) 0.0238(5) Uani 1 1 d . U . . .
C73 C 0.44363(18) 0.18996(14) 0.32670(11) 0.0279(5) Uani 1 1 d . U . . .
H73 H 0.4747 0.2206 0.3657 0.033 Uiso 1 1 calc R U . . .
C74 C 0.42674(19) 0.10752(14) 0.32655(12) 0.0301(5) Uani 1 1 d D U . . .
C75 C 0.4581(2) 0.07084(15) 0.38782(13) 0.0422(6) Uani 1 1 d D U . . .
C76 C 0.3831(2) 0.06034(15) 0.27080(13) 0.0339(6) Uani 1 1 d . U . . .
H76 H 0.3717 0.0039 0.2703 0.041 Uiso 1 1 calc R U . . .
C77 C 0.35644(19) 0.09806(15) 0.21566(12) 0.0324(5) Uani 1 1 d D U . . .
C78 C 0.3098(2) 0.04792(16) 0.15518(14) 0.0457(7) Uani 1 1 d D U . . .
C79 C 0.37259(18) 0.18059(14) 0.21639(12) 0.0278(5) Uani 1 1 d . U . . .
H79 H 0.3529 0.2045 0.1778 0.033 Uiso 1 1 calc R U . . .
C80 C 0.51150(17) 0.37172(14) 0.33192(10) 0.0234(5) Uani 1 1 d . U . . .
C81 C 0.49871(18) 0.44551(14) 0.36583(11) 0.0249(5) Uani 1 1 d . U . . .
H81 H 0.4319 0.4702 0.3572 0.030 Uiso 1 1 calc R U . . .
C82 C 0.58091(18) 0.48369(14) 0.41183(11) 0.0275(5) Uani 1 1 d D U . . .
C83 C 0.56637(19) 0.56438(15) 0.44469(11) 0.0336(6) Uani 1 1 d D U . . .
C84 C 0.67889(19) 0.44935(15) 0.42661(11) 0.0304(5) Uani 1 1 d . U . . .
H84 H 0.7342 0.4746 0.4590 0.037 Uiso 1 1 calc R U . . .
C85 C 0.69421(18) 0.37699(15) 0.39291(11) 0.0288(5) Uani 1 1 d D U . . .
C86 C 0.7991(2) 0.33889(16) 0.40723(12) 0.0402(6) Uani 1 1 d D U . . .
C87 C 0.61232(18) 0.33970(14) 0.34642(11) 0.0266(5) Uani 1 1 d . U . . .
H87 H 0.6254 0.2906 0.3236 0.032 Uiso 1 1 calc R U . . .
F1 F -0.07986(12) 0.35687(12) 0.21122(8) 0.0576(5) Uani 1 1 d D U . . .
F2 F 0.03115(14) 0.36966(16) 0.14786(8) 0.0831(7) Uani 1 1 d D U . . .
F3 F 0.00410(16) 0.46877(12) 0.21301(12) 0.0874(7) Uani 1 1 d D U . . .
F4 F 0.22372(12) 0.27919(11) 0.45902(7) 0.0482(4) Uani 1 1 d D U . . .
F5 F 0.05444(12) 0.26994(11) 0.42089(8) 0.0506(4) Uani 1 1 d D U . . .
F6 F 0.13021(14) 0.38266(10) 0.46333(7) 0.0515(4) Uani 1 1 d D U . . .
F7 F 0.45386(16) 0.57702(11) 0.08076(10) 0.0728(6) Uani 1 1 d D U . . .
F8 F 0.34786(15) 0.57907(9) 0.14778(8) 0.0541(4) Uani 1 1 d D U . . .
F9 F 0.30288(17) 0.51136(11) 0.05662(9) 0.0779(7) Uani 1 1 d D U . . .
F10A F 0.5696(5) 0.2705(6) 0.0272(3) 0.100(2) Uani 0.5 1 d D U P A 1
F11A F 0.6703(6) 0.2485(4) 0.1127(3) 0.085(2) Uani 0.5 1 d D U P A 1
F12A F 0.6971(5) 0.3513(3) 0.0699(4) 0.100(2) Uani 0.5 1 d D U P A 1
F10B F 0.7119(4) 0.2947(6) 0.1173(3) 0.107(3) Uani 0.5 1 d D U P A 2
F11B F 0.6317(8) 0.3266(5) 0.0303(3) 0.104(2) Uani 0.5 1 d D U P A 2
F12B F 0.5818(6) 0.2241(3) 0.0686(4) 0.1007(19) Uani 0.5 1 d D U P A 2
F13 F 0.43190(16) -0.00776(10) 0.38264(9) 0.0640(5) Uani 1 1 d D U . . .
F14 F 0.56389(14) 0.07889(11) 0.40917(8) 0.0614(5) Uani 1 1 d D U . . .
F15 F 0.41146(19) 0.10446(12) 0.43460(9) 0.0769(6) Uani 1 1 d D U . . .
F16A F 0.2243(3) 0.0002(2) 0.1638(2) 0.0594(11) Uani 0.6 1 d D U P B 1
F17A F 0.3742(4) -0.0015(3) 0.1334(3) 0.086(2) Uani 0.6 1 d D U P B 1
F18A F 0.2650(5) 0.0890(2) 0.10819(19) 0.0849(14) Uani 0.6 1 d D U P B 1
F16B F 0.3522(8) -0.0242(4) 0.1535(4) 0.092(3) Uani 0.4 1 d D U P B 2
F17B F 0.3484(8) 0.0736(4) 0.1052(2) 0.096(2) Uani 0.4 1 d D U P B 2
F18B F 0.2094(4) 0.0377(7) 0.1402(4) 0.128(4) Uani 0.4 1 d D U P B 2
F19 F 0.46405(12) 0.57722(9) 0.44908(8) 0.0484(4) Uani 1 1 d D U . . .
F20 F 0.62044(14) 0.57571(10) 0.50460(7) 0.0533(4) Uani 1 1 d D U . . .
F21 F 0.60104(16) 0.62424(9) 0.41449(9) 0.0624(5) Uani 1 1 d D U . . .
F22A F 0.8103(8) 0.3044(5) 0.4608(3) 0.071(2) Uani 0.5 1 d D U P C 1
F23A F 0.8179(8) 0.2852(5) 0.3617(4) 0.058(2) Uani 0.5 1 d D U P C 1
F24A F 0.8817(5) 0.3947(5) 0.4151(4) 0.063(2) Uani 0.5 1 d D U P C 1
F22B F 0.8318(9) 0.3072(5) 0.3548(4) 0.056(2) Uani 0.5 1 d D U P C 2
F23B F 0.8799(6) 0.3864(5) 0.4396(3) 0.074(2) Uani 0.5 1 d D U P C 2
F24B F 0.7931(8) 0.2775(4) 0.4427(3) 0.079(3) Uani 0.5 1 d D U P C 2

loop_
_atom_site_aniso_label
_atom_site_aniso_U_11
_atom_site_aniso_U_22
_atom_site_aniso_U_33
_atom_site_aniso_U_23
_atom_site_aniso_U_13
_atom_site_aniso_U_12
Cr1 0.0238(2) 0.0269(2) 0.0190(2) 0.00307(15) 0.00476(15) -0.00189(15)
P2 0.0194(3) 0.0287(3) 0.0181(3) 0.0016(2) 0.0025(2) -0.0032(2)
P3 0.0257(3) 0.0257(3) 0.0223(3) 0.0033(2) 0.0064(2) 0.0025(2)
N1 0.0209(9) 0.0333(11) 0.0181(10) 0.0006(8) 0.0030(8) -0.0039(8)
N2 0.0200(9) 0.0393(11) 0.0185(10) 0.0040(8) 0.0017(8) -0.0036(8)
N3 0.0311(11) 0.0259(10) 0.0303(11) 0.0056(9) 0.0094(9) 0.0032(8)
N4 0.0231(10) 0.0263(10) 0.0232(10) 0.0050(8) 0.0044(8) 0.0010(8)
C1 0.0382(14) 0.0375(15) 0.0232(13) 0.0113(11) 0.0085(11) 0.0022(11)
O1 0.0848(16) 0.0331(11) 0.0383(11) 0.0073(9) 0.0207(11) 0.0122(10)
C2 0.0418(15) 0.0369(15) 0.0274(14) 0.0062(12) 0.0085(11) -0.0038(12)
O2 0.0771(15) 0.0377(11) 0.0413(12) -0.0069(10) 0.0183(11) 0.0008(10)
C3 0.0350(15) 0.0405(15) 0.0269(13) 0.0084(11) 0.0057(11) -0.0028(11)
O3 0.0292(10) 0.0772(15) 0.0433(12) 0.0146(10) 0.0025(9) -0.0128(10)
C4 0.0278(13) 0.0576(17) 0.0238(13) 0.0149(12) 0.0051(10) -0.0057(12)
C5 0.0268(13) 0.0541(16) 0.0216(12) 0.0109(11) 0.0028(10) -0.0026(11)
C6 0.0192(11) 0.0394(14) 0.0216(12) 0.0067(10) 0.0020(9) -0.0054(10)
C7 0.0261(12) 0.0347(13) 0.0265(13) 0.0054(10) 0.0023(10) -0.0050(10)
C8 0.0269(13) 0.0385(14) 0.0348(14) 0.0047(11) 0.0053(11) -0.0036(11)
C9 0.076(2) 0.077(3) 0.048(2) -0.0122(18) -0.0060(18) 0.035(2)
C10 0.138(4) 0.078(3) 0.091(3) 0.050(2) 0.069(3) 0.061(3)
C11 0.0300(13) 0.0378(15) 0.0391(15) -0.0036(12) -0.0013(11) -0.0072(11)
C12 0.0230(13) 0.0464(16) 0.0441(16) 0.0037(13) -0.0038(11) -0.0051(11)
C13 0.0257(13) 0.0423(15) 0.0394(15) 0.0033(12) 0.0031(11) 0.0014(11)
C14 0.0248(12) 0.0373(14) 0.0265(13) 0.0046(11) 0.0045(10) -0.0042(10)
C15 0.0289(13) 0.0428(15) 0.0340(14) -0.0053(12) 0.0047(11) -0.0047(11)
C16 0.0562(18) 0.0373(16) 0.0490(18) -0.0048(13) 0.0091(14) -0.0038(13)
C17 0.062(2) 0.065(2) 0.0363(17) -0.0090(15) 0.0128(15) -0.0135(16)
C18 0.0191(11) 0.0351(13) 0.0220(12) 0.0061(10) 0.0002(9) -0.0049(10)
C19 0.0297(13) 0.0406(15) 0.0273(13) 0.0012(11) 0.0003(10) -0.0040(11)
C20 0.0421(16) 0.0467(17) 0.0446(17) -0.0154(14) -0.0001(13) -0.0008(13)
C21 0.063(2) 0.0448(18) 0.078(3) -0.0122(17) -0.0004(18) -0.0019(16)
C22 0.068(2) 0.091(3) 0.049(2) -0.0217(19) 0.0093(17) 0.015(2)
C23 0.0331(14) 0.0479(17) 0.0417(16) 0.0001(13) -0.0046(12) -0.0134(13)
C24 0.0216(13) 0.0607(19) 0.0581(19) 0.0122(16) -0.0020(13) -0.0073(13)
C25 0.0257(13) 0.0504(17) 0.0508(17) 0.0082(14) 0.0090(12) 0.0027(12)
C26 0.0254(12) 0.0361(14) 0.0313(13) 0.0075(11) 0.0030(10) 0.0001(10)
C27 0.0347(14) 0.0353(14) 0.0402(15) 0.0002(12) 0.0055(12) 0.0032(11)
C28 0.0521(18) 0.0549(19) 0.0527(19) -0.0060(15) 0.0129(15) 0.0099(15)
C29 0.075(2) 0.0368(16) 0.059(2) 0.0065(15) 0.0089(17) -0.0055(15)
C30 0.0336(13) 0.0366(14) 0.0251(13) 0.0105(11) 0.0064(10) 0.0033(11)
C31 0.0376(14) 0.0353(14) 0.0324(14) 0.0151(11) 0.0088(11) 0.0075(11)
C32 0.0368(14) 0.0293(13) 0.0363(14) 0.0085(11) 0.0137(11) 0.0132(11)
C33 0.0371(15) 0.0479(16) 0.0369(15) 0.0145(13) 0.0111(12) 0.0134(12)
C34 0.0311(14) 0.073(2) 0.0414(17) 0.0049(15) 0.0077(12) 0.0046(14)
C35 0.0473(18) 0.075(2) 0.058(2) 0.0001(18) 0.0136(16) -0.0112(17)
C36 0.054(2) 0.125(4) 0.048(2) 0.012(2) -0.0005(17) 0.012(2)
C37 0.0454(17) 0.060(2) 0.0551(19) 0.0152(16) 0.0224(15) 0.0207(15)
C38 0.072(2) 0.0506(19) 0.066(2) 0.0106(17) 0.0369(18) 0.0311(17)
C39 0.074(2) 0.0336(16) 0.069(2) -0.0031(15) 0.0303(18) 0.0146(15)
C40 0.0523(17) 0.0307(14) 0.0528(18) 0.0019(13) 0.0208(14) 0.0086(12)
C41 0.058(2) 0.0368(16) 0.082(3) -0.0185(16) 0.0297(18) -0.0093(14)
C42 0.079(3) 0.052(2) 0.086(3) -0.0038(19) 0.015(2) -0.0233(19)
C43 0.102(3) 0.098(3) 0.074(3) -0.010(2) 0.048(2) -0.036(3)
C44 0.0332(13) 0.0243(12) 0.0166(11) -0.0003(9) 0.0063(9) 0.0011(10)
C45 0.0321(13) 0.0279(12) 0.0218(12) 0.0005(10) 0.0069(10) 0.0015(10)
C46 0.0276(12) 0.0265(12) 0.0307(13) -0.0032(10) 0.0076(10) 0.0014(10)
C47 0.0346(15) 0.0481(17) 0.0513(18) 0.0074(14) -0.0004(13) 0.0007(12)
C48 0.0531(17) 0.0378(15) 0.0452(17) 0.0062(13) 0.0136(14) -0.0079(13)
C49 0.0433(15) 0.0314(14) 0.0386(15) -0.0010(12) 0.0128(12) 0.0044(11)
C50 0.0603(19) 0.0297(14) 0.0454(17) -0.0078(12) 0.0132(14) 0.0017(13)
C51 0.0524(17) 0.0332(14) 0.0357(15) -0.0080(12) 0.0032(13) -0.0099(12)
C52 0.0382(14) 0.0370(14) 0.0203(12) -0.0014(10) 0.0026(10) -0.0051(11)
C53 0.0334(14) 0.0444(16) 0.0361(15) 0.0007(12) -0.0020(11) -0.0084(12)
C54 0.0418(17) 0.086(2) 0.0406(17) 0.0157(17) -0.0061(14) -0.0152(16)
C55 0.0496(18) 0.076(2) 0.0445(18) 0.0034(16) 0.0119(15) -0.0121(16)
B1 0.0232(13) 0.0272(13) 0.0225(13) -0.0004(10) 0.0053(10) 0.0021(10)
C56 0.0238(11) 0.0208(11) 0.0238(11) -0.0023(9) 0.0044(9) -0.0005(9)
C57 0.0254(11) 0.0282(12) 0.0225(12) 0.0005(9) 0.0041(9) 0.0005(9)
C58 0.0241(11) 0.0295(12) 0.0281(12) 0.0007(10) 0.0034(9) 0.0024(9)
C59 0.0276(13) 0.0602(18) 0.0417(16) 0.0143(13) 0.0024(11) 0.0062(12)
C60 0.0213(11) 0.0302(13) 0.0331(13) -0.0017(10) 0.0080(10) 0.0003(9)
C61 0.0253(11) 0.0264(12) 0.0245(12) -0.0016(9) 0.0063(9) -0.0014(9)
C62 0.0273(13) 0.0491(15) 0.0310(13) 0.0039(12) 0.0095(10) 0.0004(11)
C63 0.0234(11) 0.0280(12) 0.0221(12) -0.0005(9) 0.0029(9) 0.0002(9)
C64 0.0190(11) 0.0288(12) 0.0212(11) -0.0013(9) 0.0008(9) -0.0028(9)
C65 0.0240(11) 0.0263(12) 0.0230(12) -0.0025(9) 0.0027(9) -0.0015(9)
C66 0.0297(12) 0.0281(12) 0.0254(12) 0.0026(10) -0.0003(10) -0.0047(10)
C67 0.0440(15) 0.0325(13) 0.0305(14) 0.0048(11) -0.0029(11) -0.0037(11)
C68 0.0323(13) 0.0417(14) 0.0248(13) 0.0054(11) 0.0086(10) -0.0054(11)
C69 0.0284(12) 0.0421(14) 0.0263(13) 0.0027(11) 0.0083(10) 0.0000(10)
C70 0.0481(16) 0.0615(18) 0.0408(16) 0.0100(14) 0.0247(13) 0.0135(14)
C71 0.0249(12) 0.0326(13) 0.0224(12) 0.0019(10) 0.0039(9) -0.0004(10)
C72 0.0185(11) 0.0291(12) 0.0247(12) 0.0011(9) 0.0067(9) 0.0030(9)
C73 0.0286(12) 0.0299(12) 0.0258(12) 0.0008(10) 0.0074(10) 0.0016(10)
C74 0.0281(12) 0.0325(13) 0.0319(13) 0.0048(10) 0.0105(10) 0.0033(10)
C75 0.0547(17) 0.0343(14) 0.0405(15) 0.0116(12) 0.0115(13) 0.0046(12)
C76 0.0320(13) 0.0272(13) 0.0430(15) 0.0015(11) 0.0093(11) -0.0005(10)
C77 0.0291(13) 0.0317(13) 0.0353(14) -0.0027(10) 0.0066(10) -0.0013(10)
C78 0.0482(16) 0.0382(15) 0.0454(16) -0.0073(12) 0.0007(13) -0.0036(12)
C79 0.0240(12) 0.0311(12) 0.0277(12) 0.0005(10) 0.0040(10) 0.0010(9)
C80 0.0227(11) 0.0300(12) 0.0189(11) 0.0043(9) 0.0064(9) 0.0000(9)
C81 0.0217(11) 0.0312(12) 0.0225(12) 0.0041(9) 0.0055(9) 0.0008(9)
C82 0.0285(12) 0.0318(12) 0.0218(12) 0.0002(10) 0.0064(9) -0.0054(10)
C83 0.0326(13) 0.0373(14) 0.0292(13) -0.0032(11) 0.0060(10) -0.0053(11)
C84 0.0255(12) 0.0429(14) 0.0213(12) 0.0027(10) 0.0015(9) -0.0059(10)
C85 0.0218(11) 0.0398(14) 0.0251(12) 0.0061(10) 0.0032(9) 0.0005(10)
C86 0.0290(13) 0.0510(16) 0.0389(15) 0.0022(12) 0.0009(11) 0.0055(11)
C87 0.0259(12) 0.0312(12) 0.0230(12) 0.0021(10) 0.0054(9) 0.0013(9)
F1 0.0239(8) 0.0890(13) 0.0570(11) 0.0132(10) -0.0036(7) -0.0015(8)
F2 0.0429(10) 0.175(2) 0.0357(10) 0.0288(12) 0.0024(8) 0.0298(12)
F3 0.0558(12) 0.0607(12) 0.137(2) 0.0361(13) -0.0275(12) 0.0120(10)
F4 0.0390(9) 0.0751(11) 0.0364(9) 0.0225(8) 0.0127(7) 0.0097(8)
F5 0.0369(8) 0.0744(11) 0.0425(9) 0.0142(8) 0.0130(7) -0.0161(8)
F6 0.0598(10) 0.0659(11) 0.0314(8) -0.0058(8) 0.0210(8) 0.0062(8)
F7 0.0837(14) 0.0587(12) 0.0884(15) 0.0433(11) 0.0302(12) 0.0052(10)
F8 0.0781(12) 0.0380(9) 0.0480(10) 0.0085(8) 0.0099(9) 0.0188(8)
F9 0.0944(15) 0.0439(10) 0.0720(13) -0.0022(9) -0.0511(11) 0.0113(10)
F10A 0.086(4) 0.148(6) 0.056(3) -0.049(3) 0.011(3) 0.046(4)
F11A 0.108(5) 0.109(5) 0.068(4) 0.046(4) 0.063(4) 0.079(4)
F12A 0.082(4) 0.107(4) 0.136(5) 0.016(4) 0.089(4) 0.008(3)
F10B 0.056(3) 0.172(7) 0.087(4) -0.029(5) 0.006(3) 0.052(4)
F11B 0.154(7) 0.126(6) 0.068(3) 0.054(4) 0.083(4) 0.082(4)
F12B 0.105(4) 0.063(3) 0.146(6) -0.034(3) 0.084(4) -0.001(3)
F13 0.0866(14) 0.0406(10) 0.0643(12) 0.0228(9) 0.0039(10) -0.0067(9)
F14 0.0632(11) 0.0632(11) 0.0535(11) 0.0216(9) -0.0110(9) 0.0011(9)
F15 0.1242(18) 0.0742(13) 0.0494(11) 0.0277(10) 0.0450(12) 0.0370(12)
F16A 0.055(2) 0.054(2) 0.058(3) -0.0118(16) -0.0044(17) -0.0295(17)
F17A 0.0381(18) 0.121(5) 0.081(4) -0.067(3) 0.005(2) 0.005(2)
F18A 0.134(4) 0.0451(19) 0.051(2) -0.0043(16) -0.045(3) -0.014(2)
F16B 0.145(8) 0.048(3) 0.070(5) -0.025(3) -0.010(4) 0.019(4)
F17B 0.158(6) 0.084(5) 0.035(3) -0.025(3) 0.015(4) -0.036(5)
F18B 0.037(3) 0.235(11) 0.087(6) -0.076(6) -0.010(3) 0.010(4)
F19 0.0409(9) 0.0415(9) 0.0588(11) -0.0167(8) 0.0091(8) 0.0034(7)
F20 0.0597(10) 0.0554(10) 0.0358(9) -0.0166(8) -0.0049(8) -0.0002(8)
F21 0.0985(14) 0.0333(9) 0.0613(11) 0.0013(8) 0.0365(10) -0.0122(9)
F22A 0.052(3) 0.117(5) 0.045(3) 0.034(3) -0.002(2) 0.031(4)
F23A 0.032(3) 0.071(4) 0.062(4) -0.016(3) -0.008(2) 0.022(3)
F24A 0.019(2) 0.066(3) 0.099(6) 0.004(3) -0.001(3) -0.0041(19)
F22B 0.036(3) 0.080(5) 0.052(3) 0.001(3) 0.012(2) 0.017(3)
F23B 0.034(3) 0.090(4) 0.080(5) -0.021(3) -0.027(3) 0.013(2)
F24B 0.053(4) 0.096(4) 0.103(5) 0.061(4) 0.018(4) 0.034(3)

loop_
_atom_type_symbol
_atom_type_description
_atom_type_scat_dispersion_real
_atom_type_scat_dispersion_imag
_atom_type_scat_source
C C 0.0181 0.0091 'International Tables Vol C Tables 4.2.6.8 and 6.1.1.4'
H H 0.0000 0.0000 'International Tables Vol C Tables 4.2.6.8 and 6.1.1.4'
B B 0.0090 0.0039 'International Tables Vol C Tables 4.2.6.8 and 6.1.1.4'
N N 0.0311 0.0180 'International Tables Vol C Tables 4.2.6.8 and 6.1.1.4'
O O 0.0492 0.0322 'International Tables Vol C Tables 4.2.6.8 and 6.1.1.4'
F F 0.0727 0.0534 'International Tables Vol C Tables 4.2.6.8 and 6.1.1.4'
P P 0.2955 0.4335 'International Tables Vol C Tables 4.2.6.8 and 6.1.1.4'
Cr Cr -0.1635 2.4439 'International Tables Vol C Tables 4.2.6.8 and 6.1.1.4'

loop_
_geom_angle_atom_site_label_1
_geom_angle_atom_site_label_2
_geom_angle_atom_site_label_3
_geom_angle
_geom_angle_site_symmetry_1
_geom_angle_site_symmetry_3
_geom_angle_publ_flag
C3 Cr1 C2 90.42(11) . . ?
C3 Cr1 C1 91.60(11) . . ?
C2 Cr1 C1 175.61(10) . . ?
C3 Cr1 P2 100.64(8) . . ?
C2 Cr1 P2 86.16(8) . . ?
C1 Cr1 P2 89.64(7) . . ?
C3 Cr1 P3 100.24(8) . . ?
C2 Cr1 P3 91.17(8) . . ?
C1 Cr1 P3 92.31(7) . . ?
P2 Cr1 P3 158.96(3) . . ?
C3 Cr1 H1 172.7(8) . . ?
C2 Cr1 H1 90.6(8) . . ?
C1 Cr1 H1 87.0(8) . . ?
P2 Cr1 H1 72.2(8) . . ?
P3 Cr1 H1 87.0(8) . . ?
N1 P2 N2 90.29(9) . . ?
N1 P2 Cr1 134.14(7) . . ?
N2 P2 Cr1 135.29(7) . . ?
N4 P3 N3 90.45(10) . . ?
N4 P3 Cr1 134.04(7) . . ?
N3 P3 Cr1 135.49(8) . . ?
C5 N1 C18 122.37(19) . . ?
C5 N1 P2 113.90(15) . . ?
C18 N1 P2 123.72(15) . . ?
C4 N2 C6 119.84(18) . . ?
C4 N2 P2 112.92(15) . . ?
C6 N2 P2 127.17(15) . . ?
C31 N3 C32 120.9(2) . . ?
C31 N3 P3 112.44(16) . . ?
C32 N3 P3 125.15(16) . . ?
C30 N4 C44 121.76(19) . . ?
C30 N4 P3 113.26(16) . . ?
C44 N4 P3 123.45(15) . . ?
O1 C1 Cr1 174.8(2) . . ?
O2 C2 Cr1 175.7(2) . . ?
O3 C3 Cr1 179.4(2) . . ?
C5 C4 N2 112.1(2) . . ?
C5 C4 H4 124.0 . . ?
N2 C4 H4 124.0 . . ?
C4 C5 N1 110.8(2) . . ?
C4 C5 H5 124.6 . . ?
N1 C5 H5 124.6 . . ?
C14 C6 C7 123.9(2) . . ?
C14 C6 N2 117.8(2) . . ?
C7 C6 N2 118.1(2) . . ?
C11 C7 C6 116.2(2) . . ?
C11 C7 C8 120.8(2) . . ?
C6 C7 C8 123.0(2) . . ?
C9 C8 C10 110.2(3) . . ?
C9 C8 C7 113.9(2) . . ?
C10 C8 C7 110.9(2) . . ?
C9 C8 H8 107.2 . . ?
C10 C8 H8 107.2 . . ?
C7 C8 H8 107.2 . . ?
C8 C9 H9A 109.5 . . ?
C8 C9 H9B 109.5 . . ?
H9A C9 H9B 109.5 . . ?
C8 C9 H9C 109.5 . . ?
H9A C9 H9C 109.5 . . ?
H9B C9 H9C 109.5 . . ?
C8 C10 H10A 109.5 . . ?
C8 C10 H10B 109.5 . . ?
H10A C10 H10B 109.5 . . ?
C8 C10 H10C 109.5 . . ?
H10A C10 H10C 109.5 . . ?
H10B C10 H10C 109.5 . . ?
C12 C11 C7 121.5(2) . . ?
C12 C11 H11 119.3 . . ?
C7 C11 H11 119.3 . . ?
C11 C12 C13 120.6(2) . . ?
C11 C12 H12 119.7 . . ?
C13 C12 H12 119.7 . . ?
C12 C13 C14 120.7(2) . . ?
C12 C13 H13 119.6 . . ?
C14 C13 H13 119.6 . . ?
C6 C14 C13 117.0(2) . . ?
C6 C14 C15 123.3(2) . . ?
C13 C14 C15 119.7(2) . . ?
C14 C15 C16 111.2(2) . . ?
C14 C15 C17 111.3(2) . . ?
C16 C15 C17 110.8(2) . . ?
C14 C15 H15 107.8 . . ?
C16 C15 H15 107.8 . . ?
C17 C15 H15 107.8 . . ?
C15 C16 H16A 109.5 . . ?
C15 C16 H16B 109.5 . . ?
H16A C16 H16B 109.5 . . ?
C15 C16 H16C 109.5 . . ?
H16A C16 H16C 109.5 . . ?
H16B C16 H16C 109.5 . . ?
C15 C17 H17A 109.5 . . ?
C15 C17 H17B 109.5 . . ?
H17A C17 H17B 109.5 . . ?
C15 C17 H17C 109.5 . . ?
H17A C17 H17C 109.5 . . ?
H17B C17 H17C 109.5 . . ?
C19 C18 C26 123.6(2) . . ?
C19 C18 N1 118.3(2) . . ?
C26 C18 N1 118.1(2) . . ?
C18 C19 C23 116.6(2) . . ?
C18 C19 C20 124.0(2) . . ?
C23 C19 C20 119.4(2) . . ?
C19 C20 C22 110.8(3) . . ?
C19 C20 C21 110.7(3) . . ?
C22 C20 C21 111.1(3) . . ?
C19 C20 H20 108.0 . . ?
C22 C20 H20 108.0 . . ?
C21 C20 H20 108.0 . . ?
C20 C21 H21A 109.5 . . ?
C20 C21 H21B 109.5 . . ?
H21A C21 H21B 109.5 . . ?
C20 C21 H21C 109.5 . . ?
H21A C21 H21C 109.5 . . ?
H21B C21 H21C 109.5 . . ?
C20 C22 H22A 109.5 . . ?
C20 C22 H22B 109.5 . . ?
H22A C22 H22B 109.5 . . ?
C20 C22 H22C 109.5 . . ?
H22A C22 H22C 109.5 . . ?
H22B C22 H22C 109.5 . . ?
C24 C23 C19 121.1(3) . . ?
C24 C23 H23 119.5 . . ?
C19 C23 H23 119.5 . . ?
C23 C24 C25 120.9(2) . . ?
C23 C24 H24 119.5 . . ?
C25 C24 H24 119.5 . . ?
C24 C25 C26 121.0(3) . . ?
C24 C25 H25 119.5 . . ?
C26 C25 H25 119.5 . . ?
C25 C26 C18 116.8(2) . . ?
C25 C26 C27 120.1(2) . . ?
C18 C26 C27 123.1(2) . . ?
C26 C27 C28 112.6(2) . . ?
C26 C27 C29 110.0(2) . . ?
C28 C27 C29 110.6(2) . . ?
C26 C27 H27 107.8 . . ?
C28 C27 H27 107.8 . . ?
C29 C27 H27 107.8 . . ?
C27 C28 H28A 109.5 . . ?
C27 C28 H28B 109.5 . . ?
H28A C28 H28B 109.5 . . ?
C27 C28 H28C 109.5 . . ?
H28A C28 H28C 109.5 . . ?
H28B C28 H28C 109.5 . . ?
C27 C29 H29A 109.5 . . ?
C27 C29 H29B 109.5 . . ?
H29A C29 H29B 109.5 . . ?
C27 C29 H29C 109.5 . . ?
H29A C29 H29C 109.5 . . ?
H29B C29 H29C 109.5 . . ?
C31 C30 N4 111.5(2) . . ?
C31 C30 H30 124.3 . . ?
N4 C30 H30 124.3 . . ?
C30 C31 N3 112.4(2) . . ?
C30 C31 H31 123.8 . . ?
N3 C31 H31 123.8 . . ?
C40 C32 C33 123.4(2) . . ?
C40 C32 N3 119.2(2) . . ?
C33 C32 N3 117.3(2) . . ?
C37 C33 C32 116.9(3) . . ?
C37 C33 C34 120.3(3) . . ?
C32 C33 C34 122.8(2) . . ?
C33 C34 C35 112.3(2) . . ?
C33 C34 C36 110.9(3) . . ?
C35 C34 C36 111.1(3) . . ?
C33 C34 H34 107.4 . . ?
C35 C34 H34 107.4 . . ?
C36 C34 H34 107.4 . . ?
C34 C35 H35A 109.5 . . ?
C34 C35 H35B 109.5 . . ?
H35A C35 H35B 109.5 . . ?
C34 C35 H35C 109.5 . . ?
H35A C35 H35C 109.5 . . ?
H35B C35 H35C 109.5 . . ?
C34 C36 H36A 109.5 . . ?
C34 C36 H36B 109.5 . . ?
H36A C36 H36B 109.5 . . ?
C34 C36 H36C 109.5 . . ?
H36A C36 H36C 109.5 . . ?
H36B C36 H36C 109.5 . . ?
C38 C37 C33 121.1(3) . . ?
C38 C37 H37 119.4 . . ?
C33 C37 H37 119.4 . . ?
C37 C38 C39 120.7(3) . . ?
C37 C38 H38 119.6 . . ?
C39 C38 H38 119.6 . . ?
C38 C39 C40 120.9(3) . . ?
C38 C39 H39 119.6 . . ?
C40 C39 H39 119.6 . . ?
C32 C40 C39 117.0(3) . . ?
C32 C40 C41 122.1(2) . . ?
C39 C40 C41 120.8(3) . . ?
C42 C41 C43 109.7(3) . . ?
C42 C41 C40 114.4(3) . . ?
C43 C41 C40 109.0(3) . . ?
C42 C41 H41 107.8 . . ?
C43 C41 H41 107.8 . . ?
C40 C41 H41 107.8 . . ?
C41 C42 H42A 109.5 . . ?
C41 C42 H42B 109.5 . . ?
H42A C42 H42B 109.5 . . ?
C41 C42 H42C 109.5 . . ?
H42A C42 H42C 109.5 . . ?
H42B C42 H42C 109.5 . . ?
C41 C43 H43A 109.5 . . ?
C41 C43 H43B 109.5 . . ?
H43A C43 H43B 109.5 . . ?
C41 C43 H43C 109.5 . . ?
H43A C43 H43C 109.5 . . ?
H43B C43 H43C 109.5 . . ?
C45 C44 C52 123.0(2) . . ?
C45 C44 N4 119.5(2) . . ?
C52 C44 N4 117.5(2) . . ?
C49 C45 C44 117.2(2) . . ?
C49 C45 C46 120.6(2) . . ?
C44 C45 C46 122.1(2) . . ?
C45 C46 C48 109.0(2) . . ?
C45 C46 C47 113.3(2) . . ?
C48 C46 C47 111.0(2) . . ?
C45 C46 H46 107.8 . . ?
C48 C46 H46 107.8 . . ?
C47 C46 H46 107.8 . . ?
C46 C47 H47A 109.5 . . ?
C46 C47 H47B 109.5 . . ?
H47A C47 H47B 109.5 . . ?
C46 C47 H47C 109.5 . . ?
H47A C47 H47C 109.5 . . ?
H47B C47 H47C 109.5 . . ?
C46 C48 H48A 109.5 . . ?
C46 C48 H48B 109.5 . . ?
H48A C48 H48B 109.5 . . ?
C46 C48 H48C 109.5 . . ?
H48A C48 H48C 109.5 . . ?
H48B C48 H48C 109.5 . . ?
C50 C49 C45 121.1(3) . . ?
C50 C49 H49 119.5 . . ?
C45 C49 H49 119.5 . . ?
C51 C50 C49 120.6(3) . . ?
C51 C50 H50 119.7 . . ?
C49 C50 H50 119.7 . . ?
C50 C51 C52 121.0(2) . . ?
C50 C51 H51 119.5 . . ?
C52 C51 H51 119.5 . . ?
C51 C52 C44 117.1(2) . . ?
C51 C52 C53 120.2(2) . . ?
C44 C52 C53 122.7(2) . . ?
C52 C53 C55 112.0(2) . . ?
C52 C53 C54 110.7(2) . . ?
C55 C53 C54 110.7(2) . . ?
C52 C53 H53 107.8 . . ?
C55 C53 H53 107.8 . . ?
C54 C53 H53 107.8 . . ?
C53 C54 H54A 109.5 . . ?
C53 C54 H54B 109.5 . . ?
H54A C54 H54B 109.5 . . ?
C53 C54 H54C 109.5 . . ?
H54A C54 H54C 109.5 . . ?
H54B C54 H54C 109.5 . . ?
C53 C55 H55A 109.5 . . ?
C53 C55 H55B 109.5 . . ?
H55A C55 H55B 109.5 . . ?
C53 C55 H55C 109.5 . . ?
H55A C55 H55C 109.5 . . ?
H55B C55 H55C 109.5 . . ?
C80 B1 C64 105.48(18) . . ?
C80 B1 C72 111.98(19) . . ?
C64 B1 C72 112.21(19) . . ?
C80 B1 C56 111.59(18) . . ?
C64 B1 C56 114.37(19) . . ?
C72 B1 C56 101.42(17) . . ?
C57 C56 C63 115.6(2) . . ?
C57 C56 B1 125.5(2) . . ?
C63 C56 B1 118.3(2) . . ?
C56 C57 C58 122.3(2) . . ?
C56 C57 H57 118.8 . . ?
C58 C57 H57 118.8 . . ?
C60 C58 C57 120.6(2) . . ?
C60 C58 C59 119.2(2) . . ?
C57 C58 C59 120.1(2) . . ?
F2 C59 F1 106.2(2) . . ?
F2 C59 F3 107.1(2) . . ?
F1 C59 F3 104.8(2) . . ?
F2 C59 C58 113.1(2) . . ?
F1 C59 C58 113.4(2) . . ?
F3 C59 C58 111.6(2) . . ?
C58 C60 C61 118.4(2) . . ?
C58 C60 H60 120.8 . . ?
C61 C60 H60 120.8 . . ?
C60 C61 C63 120.7(2) . . ?
C60 C61 C62 119.0(2) . . ?
C63 C61 C62 120.2(2) . . ?
F4 C62 F5 106.6(2) . . ?
F4 C62 F6 106.0(2) . . ?
F5 C62 F6 105.42(19) . . ?
F4 C62 C61 113.23(19) . . ?
F5 C62 C61 112.1(2) . . ?
F6 C62 C61 112.9(2) . . ?
C61 C63 C56 122.2(2) . . ?
C61 C63 H63 118.9 . . ?
C56 C63 H63 118.9 . . ?
C71 C64 C65 115.7(2) . . ?
C71 C64 B1 120.8(2) . . ?
C65 C64 B1 123.3(2) . . ?
C66 C65 C64 122.3(2) . . ?
C66 C65 H65 118.9 . . ?
C64 C65 H65 118.9 . . ?
C68 C66 C65 120.5(2) . . ?
C68 C66 C67 118.7(2) . . ?
C65 C66 C67 120.7(2) . . ?
F9 C67 F8 107.1(2) . . ?
F9 C67 F7 105.7(2) . . ?
F8 C67 F7 104.8(2) . . ?
F9 C67 C66 112.5(2) . . ?
F8 C67 C66 113.3(2) . . ?
F7 C67 C66 112.7(2) . . ?
C69 C68 C66 118.4(2) . . ?
C69 C68 H68 120.8 . . ?
C66 C68 H68 120.8 . . ?
C68 C69 C71 120.8(2) . . ?
C68 C69 C70 119.5(2) . . ?
C71 C69 C70 119.6(2) . . ?
F11B C70 F10B 108.5(5) . . ?
F11A C70 F10A 110.0(5) . . ?
F11B C70 F12B 105.2(5) . . ?
F10B C70 F12B 101.7(5) . . ?
F11A C70 F12A 103.2(4) . . ?
F10A C70 F12A 103.5(4) . . ?
F11B C70 C69 115.9(3) . . ?
F11A C70 C69 116.3(3) . . ?
F10B C70 C69 113.0(4) . . ?
F10A C70 C69 112.4(3) . . ?
F12B C70 C69 111.5(3) . . ?
F12A C70 C69 110.3(3) . . ?
C69 C71 C64 122.2(2) . . ?
C69 C71 H71 118.9 . . ?
C64 C71 H71 118.9 . . ?
C73 C72 C79 115.2(2) . . ?
C73 C72 B1 122.6(2) . . ?
C79 C72 B1 121.5(2) . . ?
C74 C73 C72 122.9(2) . . ?
C74 C73 H73 118.6 . . ?
C72 C73 H73 118.6 . . ?
C76 C74 C73 120.6(2) . . ?
C76 C74 C75 120.8(2) . . ?
C73 C74 C75 118.5(2) . . ?
F15 C75 F14 106.1(2) . . ?
F15 C75 F13 106.6(2) . . ?
F14 C75 F13 106.0(2) . . ?
F15 C75 C74 112.2(2) . . ?
F14 C75 C74 112.4(2) . . ?
F13 C75 C74 113.0(2) . . ?
C74 C76 C77 117.9(2) . . ?
C74 C76 H76 121.1 . . ?
C77 C76 H76 121.1 . . ?
C76 C77 C79 121.1(2) . . ?
C76 C77 C78 118.4(2) . . ?
C79 C77 C78 120.5(2) . . ?
F17A C78 F18A 109.0(4) . . ?
F18B C78 F16B 108.3(6) . . ?
F18B C78 F17B 108.2(6) . . ?
F16B C78 F17B 97.4(5) . . ?
F17A C78 F16A 104.3(4) . . ?
F18A C78 F16A 101.7(3) . . ?
F18B C78 C77 119.1(4) . . ?
F17A C78 C77 115.1(3) . . ?
F18A C78 C77 114.7(3) . . ?
F16B C78 C77 110.5(5) . . ?
F17B C78 C77 111.1(3) . . ?
F16A C78 C77 110.7(3) . . ?
C77 C79 C72 122.3(2) . . ?
C77 C79 H79 118.8 . . ?
C72 C79 H79 118.8 . . ?
C87 C80 C81 115.8(2) . . ?
C87 C80 B1 121.2(2) . . ?
C81 C80 B1 122.8(2) . . ?
C82 C81 C80 122.0(2) . . ?
C82 C81 H81 119.0 . . ?
C80 C81 H81 119.0 . . ?
C84 C82 C81 121.0(2) . . ?
C84 C82 C83 118.5(2) . . ?
C81 C82 C83 120.5(2) . . ?
F19 C83 F20 105.58(19) . . ?
F19 C83 F21 106.3(2) . . ?
F20 C83 F21 106.0(2) . . ?
F19 C83 C82 113.32(19) . . ?
F20 C83 C82 112.9(2) . . ?
F21 C83 C82 112.1(2) . . ?
C82 C84 C85 118.2(2) . . ?
C82 C84 H84 120.9 . . ?
C85 C84 H84 120.9 . . ?
C84 C85 C87 120.6(2) . . ?
C84 C85 C86 119.5(2) . . ?
C87 C85 C86 119.9(2) . . ?
F23A C86 F22A 107.6(6) . . ?
F23B C86 F22B 106.9(6) . . ?
F23B C86 F24B 104.4(5) . . ?
F22B C86 F24B 104.7(6) . . ?
F23A C86 F24A 105.3(6) . . ?
F22A C86 F24A 105.6(5) . . ?
F23A C86 C85 114.4(5) . . ?
F22A C86 C85 113.0(5) . . ?
F23B C86 C85 115.5(5) . . ?
F22B C86 C85 112.4(5) . . ?
F24B C86 C85 112.2(5) . . ?
F24A C86 C85 110.4(4) . . ?
C85 C87 C80 122.5(2) . . ?
C85 C87 H87 118.8 . . ?
C80 C87 H87 118.8 . . ?

loop_
_geom_bond_atom_site_label_1
_geom_bond_atom_site_label_2
_geom_bond_distance
_geom_bond_site_symmetry_2
_geom_bond_publ_flag
Cr1 C3 1.884(3) . ?
Cr1 C2 1.889(3) . ?
Cr1 C1 1.918(3) . ?
Cr1 P2 2.1349(7) . ?
Cr1 P3 2.1381(7) . ?
Cr1 H1 1.63(2) . ?
P2 N1 1.6554(19) . ?
P2 N2 1.6565(18) . ?
P3 N4 1.6685(19) . ?
P3 N3 1.669(2) . ?
N1 C5 1.383(3) . ?
N1 C18 1.456(3) . ?
N2 C4 1.388(3) . ?
N2 C6 1.453(3) . ?
N3 C31 1.396(3) . ?
N3 C32 1.455(3) . ?
N4 C30 1.390(3) . ?
N4 C44 1.455(3) . ?
C1 O1 1.139(3) . ?
C2 O2 1.148(3) . ?
C3 O3 1.148(3) . ?
C4 C5 1.335(3) . ?
C4 H4 0.9500 . ?
C5 H5 0.9500 . ?
C6 C14 1.392(3) . ?
C6 C7 1.401(3) . ?
C7 C11 1.396(3) . ?
C7 C8 1.515(4) . ?
C8 C9 1.504(4) . ?
C8 C10 1.508(4) . ?
C8 H8 1.0000 . ?
C9 H9A 0.9800 . ?
C9 H9B 0.9800 . ?
C9 H9C 0.9800 . ?
C10 H10A 0.9800 . ?
C10 H10B 0.9800 . ?
C10 H10C 0.9800 . ?
C11 C12 1.380(4) . ?
C11 H11 0.9500 . ?
C12 C13 1.381(4) . ?
C12 H12 0.9500 . ?
C13 C14 1.397(3) . ?
C13 H13 0.9500 . ?
C14 C15 1.522(3) . ?
C15 C16 1.523(4) . ?
C15 C17 1.529(4) . ?
C15 H15 1.0000 . ?
C16 H16A 0.9800 . ?
C16 H16B 0.9800 . ?
C16 H16C 0.9800 . ?
C17 H17A 0.9800 . ?
C17 H17B 0.9800 . ?
C17 H17C 0.9800 . ?
C18 C19 1.396(3) . ?
C18 C26 1.396(3) . ?
C19 C23 1.399(4) . ?
C19 C20 1.516(4) . ?
C20 C22 1.526(4) . ?
C20 C21 1.538(4) . ?
C20 H20 1.0000 . ?
C21 H21A 0.9800 . ?
C21 H21B 0.9800 . ?
C21 H21C 0.9800 . ?
C22 H22A 0.9800 . ?
C22 H22B 0.9800 . ?
C22 H22C 0.9800 . ?
C23 C24 1.365(4) . ?
C23 H23 0.9500 . ?
C24 C25 1.379(4) . ?
C24 H24 0.9500 . ?
C25 C26 1.391(3) . ?
C25 H25 0.9500 . ?
C26 C27 1.514(4) . ?
C27 C28 1.527(4) . ?
C27 C29 1.531(4) . ?
C27 H27 1.0000 . ?
C28 H28A 0.9800 . ?
C28 H28B 0.9800 . ?
C28 H28C 0.9800 . ?
C29 H29A 0.9800 . ?
C29 H29B 0.9800 . ?
C29 H29C 0.9800 . ?
C30 C31 1.329(4) . ?
C30 H30 0.9500 . ?
C31 H31 0.9500 . ?
C32 C40 1.387(4) . ?
C32 C33 1.401(4) . ?
C33 C37 1.385(4) . ?
C33 C34 1.518(4) . ?
C34 C35 1.529(4) . ?
C34 C36 1.530(4) . ?
C34 H34 1.0000 . ?
C35 H35A 0.9800 . ?
C35 H35B 0.9800 . ?
C35 H35C 0.9800 . ?
C36 H36A 0.9800 . ?
C36 H36B 0.9800 . ?
C36 H36C 0.9800 . ?
C37 C38 1.373(5) . ?
C37 H37 0.9500 . ?
C38 C39 1.376(5) . ?
C38 H38 0.9500 . ?
C39 C40 1.393(4) . ?
C39 H39 0.9500 . ?
C40 C41 1.527(4) . ?
C41 C42 1.515(5) . ?
C41 C43 1.519(5) . ?
C41 H41 1.0000 . ?
C42 H42A 0.9800 . ?
C42 H42B 0.9800 . ?
C42 H42C 0.9800 . ?
C43 H43A 0.9800 . ?
C43 H43B 0.9800 . ?
C43 H43C 0.9800 . ?
C44 C45 1.396(3) . ?
C44 C52 1.404(3) . ?
C45 C49 1.394(3) . ?
C45 C46 1.518(3) . ?
C46 C48 1.520(3) . ?
C46 C47 1.523(4) . ?
C46 H46 1.0000 . ?
C47 H47A 0.9800 . ?
C47 H47B 0.9800 . ?
C47 H47C 0.9800 . ?
C48 H48A 0.9800 . ?
C48 H48B 0.9800 . ?
C48 H48C 0.9800 . ?
C49 C50 1.380(4) . ?
C49 H49 0.9500 . ?
C50 C51 1.379(4) . ?
C50 H50 0.9500 . ?
C51 C52 1.394(4) . ?
C51 H51 0.9500 . ?
C52 C53 1.514(4) . ?
C53 C55 1.526(4) . ?
C53 C54 1.530(4) . ?
C53 H53 1.0000 . ?
C54 H54A 0.9800 . ?
C54 H54B 0.9800 . ?
C54 H54C 0.9800 . ?
C55 H55A 0.9800 . ?
C55 H55B 0.9800 . ?
C55 H55C 0.9800 . ?
B1 C80 1.638(3) . ?
B1 C64 1.638(3) . ?
B1 C72 1.644(3) . ?
B1 C56 1.647(3) . ?
C56 C57 1.394(3) . ?
C56 C63 1.406(3) . ?
C57 C58 1.395(3) . ?
C57 H57 0.9500 . ?
C58 C60 1.379(3) . ?
C58 C59 1.492(3) . ?
C59 F2 1.322(3) . ?
C59 F1 1.326(3) . ?
C59 F3 1.336(3) . ?
C60 C61 1.386(3) . ?
C60 H60 0.9500 . ?
C61 C63 1.386(3) . ?
C61 C62 1.496(3) . ?
C62 F4 1.336(3) . ?
C62 F5 1.340(3) . ?
C62 F6 1.340(3) . ?
C63 H63 0.9500 . ?
C64 C71 1.399(3) . ?
C64 C65 1.400(3) . ?
C65 C66 1.393(3) . ?
C65 H65 0.9500 . ?
C66 C68 1.386(3) . ?
C66 C67 1.492(3) . ?
C67 F9 1.325(3) . ?
C67 F8 1.328(3) . ?
C67 F7 1.335(3) . ?
C68 C69 1.381(4) . ?
C68 H68 0.9500 . ?
C69 C71 1.393(3) . ?
C69 C70 1.489(4) . ?
C70 F11B 1.277(4) . ?
C70 F11A 1.279(4) . ?
C70 F10B 1.296(5) . ?
C70 F10A 1.301(4) . ?
C70 F12B 1.353(4) . ?
C70 F12A 1.355(4) . ?
C71 H71 0.9500 . ?
C72 C73 1.397(3) . ?
C72 C79 1.401(3) . ?
C73 C74 1.389(3) . ?
C73 H73 0.9500 . ?
C74 C76 1.383(4) . ?
C74 C75 1.497(4) . ?
C75 F15 1.331(3) . ?
C75 F14 1.332(3) . ?
C75 F13 1.335(3) . ?
C76 C77 1.386(4) . ?
C76 H76 0.9500 . ?
C77 C79 1.388(3) . ?
C77 C78 1.490(3) . ?
C78 F18B 1.252(5) . ?
C78 F17A 1.290(4) . ?
C78 F18A 1.330(4) . ?
C78 F16B 1.341(5) . ?
C78 F17B 1.341(5) . ?
C78 F16A 1.363(4) . ?
C79 H79 0.9500 . ?
C80 C87 1.396(3) . ?
C80 C81 1.401(3) . ?
C81 C82 1.392(3) . ?
C81 H81 0.9500 . ?
C82 C84 1.383(3) . ?
C82 C83 1.495(3) . ?
C83 F19 1.332(3) . ?
C83 F20 1.337(3) . ?
C83 F21 1.339(3) . ?
C84 C85 1.387(3) . ?
C84 H84 0.9500 . ?
C85 C87 1.390(3) . ?
C85 C86 1.488(3) . ?
C86 F23A 1.318(5) . ?
C86 F22A 1.319(5) . ?
C86 F23B 1.322(5) . ?
C86 F22B 1.326(5) . ?
C86 F24B 1.340(5) . ?
C86 F24A 1.349(5) . ?
C87 H87 0.9500 . ?

loop_
_geom_torsion_atom_site_label_1
_geom_torsion_atom_site_label_2
_geom_torsion_atom_site_label_3
_geom_torsion_atom_site_label_4
_geom_torsion
_geom_torsion_site_symmetry_1
_geom_torsion_site_symmetry_2
_geom_torsion_site_symmetry_3
_geom_torsion_site_symmetry_4
_geom_torsion_publ_flag
C3 Cr1 P2 N1 3.93(13) . . . . ?
C2 Cr1 P2 N1 -85.78(13) . . . . ?
C1 Cr1 P2 N1 95.48(13) . . . . ?
P3 Cr1 P2 N1 -169.01(11) . . . . ?
C3 Cr1 P2 N2 175.99(13) . . . . ?
C2 Cr1 P2 N2 86.28(13) . . . . ?
C1 Cr1 P2 N2 -92.46(13) . . . . ?
P3 Cr1 P2 N2 3.05(15) . . . . ?
C3 Cr1 P3 N4 74.95(13) . . . . ?
C2 Cr1 P3 N4 165.59(12) . . . . ?
C1 Cr1 P3 N4 -17.09(12) . . . . ?
P2 Cr1 P3 N4 -112.10(12) . . . . ?
C3 Cr1 P3 N3 -102.28(13) . . . . ?
C2 Cr1 P3 N3 -11.64(13) . . . . ?
C1 Cr1 P3 N3 165.68(13) . . . . ?
P2 Cr1 P3 N3 70.67(14) . . . . ?
N2 P2 N1 C5 -0.82(19) . . . . ?
Cr1 P2 N1 C5 173.61(14) . . . . ?
N2 P2 N1 C18 178.23(19) . . . . ?
Cr1 P2 N1 C18 -7.3(2) . . . . ?
N1 P2 N2 C4 0.64(19) . . . . ?
Cr1 P2 N2 C4 -173.67(14) . . . . ?
N1 P2 N2 C6 177.5(2) . . . . ?
Cr1 P2 N2 C6 3.2(3) . . . . ?
N4 P3 N3 C31 0.44(17) . . . . ?
Cr1 P3 N3 C31 178.45(13) . . . . ?
N4 P3 N3 C32 166.5(2) . . . . ?
Cr1 P3 N3 C32 -15.5(2) . . . . ?
N3 P3 N4 C30 -0.66(17) . . . . ?
Cr1 P3 N4 C30 -178.71(12) . . . . ?
N3 P3 N4 C44 -166.69(18) . . . . ?
Cr1 P3 N4 C44 15.2(2) . . . . ?
C6 N2 C4 C5 -177.5(2) . . . . ?
P2 N2 C4 C5 -0.3(3) . . . . ?
N2 C4 C5 N1 -0.3(3) . . . . ?
C18 N1 C5 C4 -178.3(2) . . . . ?
P2 N1 C5 C4 0.8(3) . . . . ?
C4 N2 C6 C14 83.3(3) . . . . ?
P2 N2 C6 C14 -93.4(2) . . . . ?
C4 N2 C6 C7 -92.9(3) . . . . ?
P2 N2 C6 C7 90.4(3) . . . . ?
C14 C6 C7 C11 -2.1(3) . . . . ?
N2 C6 C7 C11 173.8(2) . . . . ?
C14 C6 C7 C8 179.2(2) . . . . ?
N2 C6 C7 C8 -4.9(3) . . . . ?
C11 C7 C8 C9 37.0(4) . . . . ?
C6 C7 C8 C9 -144.3(3) . . . . ?
C11 C7 C8 C10 -87.9(3) . . . . ?
C6 C7 C8 C10 90.8(3) . . . . ?
C6 C7 C11 C12 0.4(4) . . . . ?
C8 C7 C11 C12 179.2(2) . . . . ?
C7 C11 C12 C13 0.9(4) . . . . ?
C11 C12 C13 C14 -0.7(4) . . . . ?
C7 C6 C14 C13 2.3(3) . . . . ?
N2 C6 C14 C13 -173.6(2) . . . . ?
C7 C6 C14 C15 -177.2(2) . . . . ?
N2 C6 C14 C15 6.9(3) . . . . ?
C12 C13 C14 C6 -0.9(4) . . . . ?
C12 C13 C14 C15 178.7(2) . . . . ?
C6 C14 C15 C16 123.6(3) . . . . ?
C13 C14 C15 C16 -55.9(3) . . . . ?
C6 C14 C15 C17 -112.3(3) . . . . ?
C13 C14 C15 C17 68.2(3) . . . . ?
C5 N1 C18 C19 -85.3(3) . . . . ?
P2 N1 C18 C19 95.7(2) . . . . ?
C5 N1 C18 C26 94.4(3) . . . . ?
P2 N1 C18 C26 -84.6(2) . . . . ?
C26 C18 C19 C23 -3.2(4) . . . . ?
N1 C18 C19 C23 176.5(2) . . . . ?
C26 C18 C19 C20 176.4(2) . . . . ?
N1 C18 C19 C20 -3.9(4) . . . . ?
C18 C19 C20 C22 109.5(3) . . . . ?
C23 C19 C20 C22 -70.9(3) . . . . ?
C18 C19 C20 C21 -126.8(3) . . . . ?
C23 C19 C20 C21 52.8(3) . . . . ?
C18 C19 C23 C24 1.1(4) . . . . ?
C20 C19 C23 C24 -178.5(3) . . . . ?
C19 C23 C24 C25 1.8(4) . . . . ?
C23 C24 C25 C26 -2.7(4) . . . . ?
C24 C25 C26 C18 0.7(4) . . . . ?
C24 C25 C26 C27 -176.5(3) . . . . ?
C19 C18 C26 C25 2.3(4) . . . . ?
N1 C18 C26 C25 -177.4(2) . . . . ?
C19 C18 C26 C27 179.3(2) . . . . ?
N1 C18 C26 C27 -0.3(3) . . . . ?
C25 C26 C27 C28 -42.2(3) . . . . ?
C18 C26 C27 C28 140.9(3) . . . . ?
C25 C26 C27 C29 81.8(3) . . . . ?
C18 C26 C27 C29 -95.1(3) . . . . ?
C44 N4 C30 C31 167.0(2) . . . . ?
P3 N4 C30 C31 0.7(3) . . . . ?
N4 C30 C31 N3 -0.4(3) . . . . ?
C32 N3 C31 C30 -166.8(2) . . . . ?
P3 N3 C31 C30 -0.1(3) . . . . ?
C31 N3 C32 C40 -98.5(3) . . . . ?
P3 N3 C32 C40 96.6(3) . . . . ?
C31 N3 C32 C33 79.0(3) . . . . ?
P3 N3 C32 C33 -86.0(3) . . . . ?
C40 C32 C33 C37 -0.8(4) . . . . ?
N3 C32 C33 C37 -178.1(2) . . . . ?
C40 C32 C33 C34 177.4(3) . . . . ?
N3 C32 C33 C34 0.1(4) . . . . ?
C37 C33 C34 C35 -56.4(4) . . . . ?
C32 C33 C34 C35 125.4(3) . . . . ?
C37 C33 C34 C36 68.5(3) . . . . ?
C32 C33 C34 C36 -109.6(3) . . . . ?
C32 C33 C37 C38 0.0(4) . . . . ?
C34 C33 C37 C38 -178.2(3) . . . . ?
C33 C37 C38 C39 0.5(5) . . . . ?
C37 C38 C39 C40 -0.4(5) . . . . ?
C33 C32 C40 C39 0.9(4) . . . . ?
N3 C32 C40 C39 178.2(3) . . . . ?
C33 C32 C40 C41 -176.4(3) . . . . ?
N3 C32 C40 C41 0.9(4) . . . . ?
C38 C39 C40 C32 -0.3(5) . . . . ?
C38 C39 C40 C41 177.0(3) . . . . ?
C32 C40 C41 C42 -144.2(3) . . . . ?
C39 C40 C41 C42 38.6(4) . . . . ?
C32 C40 C41 C43 92.6(3) . . . . ?
C39 C40 C41 C43 -84.6(4) . . . . ?
C30 N4 C44 C45 106.9(3) . . . . ?
P3 N4 C44 C45 -88.2(2) . . . . ?
C30 N4 C44 C52 -73.4(3) . . . . ?
P3 N4 C44 C52 91.5(2) . . . . ?
C52 C44 C45 C49 0.0(3) . . . . ?
N4 C44 C45 C49 179.6(2) . . . . ?
C52 C44 C45 C46 176.9(2) . . . . ?
N4 C44 C45 C46 -3.4(3) . . . . ?
C49 C45 C46 C48 86.8(3) . . . . ?
C44 C45 C46 C48 -90.1(3) . . . . ?
C49 C45 C46 C47 -37.4(3) . . . . ?
C44 C45 C46 C47 145.8(2) . . . . ?
C44 C45 C49 C50 -0.1(4) . . . . ?
C46 C45 C49 C50 -177.1(2) . . . . ?
C45 C49 C50 C51 0.2(4) . . . . ?
C49 C50 C51 C52 -0.2(4) . . . . ?
C50 C51 C52 C44 0.0(4) . . . . ?
C50 C51 C52 C53 178.5(3) . . . . ?
C45 C44 C52 C51 0.1(4) . . . . ?
N4 C44 C52 C51 -179.6(2) . . . . ?
C45 C44 C52 C53 -178.4(2) . . . . ?
N4 C44 C52 C53 1.9(3) . . . . ?
C51 C52 C53 C55 63.3(3) . . . . ?
C44 C52 C53 C55 -118.3(3) . . . . ?
C51 C52 C53 C54 -60.8(3) . . . . ?
C44 C52 C53 C54 117.6(3) . . . . ?
C80 B1 C56 C57 140.1(2) . . . . ?
C64 B1 C56 C57 20.5(3) . . . . ?
C72 B1 C56 C57 -100.5(2) . . . . ?
C80 B1 C56 C63 -49.5(3) . . . . ?
C64 B1 C56 C63 -169.18(19) . . . . ?
C72 B1 C56 C63 69.8(2) . . . . ?
C63 C56 C57 C58 1.3(3) . . . . ?
B1 C56 C57 C58 171.9(2) . . . . ?
C56 C57 C58 C60 -2.4(4) . . . . ?
C56 C57 C58 C59 175.4(2) . . . . ?
C60 C58 C59 F2 -153.6(2) . . . . ?
C57 C58 C59 F2 28.6(3) . . . . ?
C60 C58 C59 F1 -32.6(3) . . . . ?
C57 C58 C59 F1 149.6(2) . . . . ?
C60 C58 C59 F3 85.6(3) . . . . ?
C57 C58 C59 F3 -92.2(3) . . . . ?
C57 C58 C60 C61 1.0(3) . . . . ?
C59 C58 C60 C61 -176.8(2) . . . . ?
C58 C60 C61 C63 1.3(3) . . . . ?
C58 C60 C61 C62 -177.9(2) . . . . ?
C60 C61 C62 F4 162.0(2) . . . . ?
C63 C61 C62 F4 -17.2(3) . . . . ?
C60 C61 C62 F5 41.4(3) . . . . ?
C63 C61 C62 F5 -137.8(2) . . . . ?
C60 C61 C62 F6 -77.5(3) . . . . ?
C63 C61 C62 F6 103.3(2) . . . . ?
C60 C61 C63 C56 -2.3(3) . . . . ?
C62 C61 C63 C56 176.8(2) . . . . ?
C57 C56 C63 C61 1.0(3) . . . . ?
B1 C56 C63 C61 -170.3(2) . . . . ?
C80 B1 C64 C71 88.2(2) . . . . ?
C72 B1 C64 C71 -34.0(3) . . . . ?
C56 B1 C64 C71 -148.8(2) . . . . ?
C80 B1 C64 C65 -86.9(2) . . . . ?
C72 B1 C64 C65 150.9(2) . . . . ?
C56 B1 C64 C65 36.1(3) . . . . ?
C71 C64 C65 C66 3.6(3) . . . . ?
B1 C64 C65 C66 178.8(2) . . . . ?
C64 C65 C66 C68 -2.3(3) . . . . ?
C64 C65 C66 C67 174.3(2) . . . . ?
C68 C66 C67 F9 77.1(3) . . . . ?
C65 C66 C67 F9 -99.5(3) . . . . ?
C68 C66 C67 F8 -161.2(2) . . . . ?
C65 C66 C67 F8 22.2(3) . . . . ?
C68 C66 C67 F7 -42.3(3) . . . . ?
C65 C66 C67 F7 141.1(2) . . . . ?
C65 C66 C68 C69 -0.5(3) . . . . ?
C67 C66 C68 C69 -177.1(2) . . . . ?
C66 C68 C69 C71 1.7(4) . . . . ?
C66 C68 C69 C70 179.7(2) . . . . ?
C68 C69 C70 F11B -4.5(7) . . . . ?
C71 C69 C70 F11B 173.6(6) . . . . ?
C68 C69 C70 F11A 166.9(5) . . . . ?
C71 C69 C70 F11A -15.0(6) . . . . ?
C68 C69 C70 F10B 121.6(6) . . . . ?
C71 C69 C70 F10B -60.4(6) . . . . ?
C68 C69 C70 F10A -65.1(6) . . . . ?
C71 C69 C70 F10A 113.0(6) . . . . ?
C68 C69 C70 F12B -124.7(5) . . . . ?
C71 C69 C70 F12B 53.4(6) . . . . ?
C68 C69 C70 F12A 49.8(5) . . . . ?
C71 C69 C70 F12A -132.1(5) . . . . ?
C68 C69 C71 C64 -0.3(4) . . . . ?
C70 C69 C71 C64 -178.3(2) . . . . ?
C65 C64 C71 C69 -2.3(3) . . . . ?
B1 C64 C71 C69 -177.7(2) . . . . ?
C80 B1 C72 C73 32.1(3) . . . . ?
C64 B1 C72 C73 150.5(2) . . . . ?
C56 B1 C72 C73 -87.0(2) . . . . ?
C80 B1 C72 C79 -158.0(2) . . . . ?
C64 B1 C72 C79 -39.6(3) . . . . ?
C56 B1 C72 C79 82.9(2) . . . . ?
C79 C72 C73 C74 -0.7(3) . . . . ?
B1 C72 C73 C74 169.8(2) . . . . ?
C72 C73 C74 C76 0.9(4) . . . . ?
C72 C73 C74 C75 -179.9(2) . . . . ?
C76 C74 C75 F15 -125.3(3) . . . . ?
C73 C74 C75 F15 55.5(3) . . . . ?
C76 C74 C75 F14 115.2(3) . . . . ?
C73 C74 C75 F14 -64.0(3) . . . . ?
C76 C74 C75 F13 -4.7(3) . . . . ?
C73 C74 C75 F13 176.1(2) . . . . ?
C73 C74 C76 C77 -0.4(4) . . . . ?
C75 C74 C76 C77 -179.6(2) . . . . ?
C74 C76 C77 C79 -0.3(4) . . . . ?
C74 C76 C77 C78 179.7(2) . . . . ?
C76 C77 C78 F18B 92.3(7) . . . . ?
C79 C77 C78 F18B -87.6(7) . . . . ?
C76 C77 C78 F17A -66.3(5) . . . . ?
C79 C77 C78 F17A 113.8(4) . . . . ?
C76 C77 C78 F18A 166.0(4) . . . . ?
C79 C77 C78 F18A -13.9(5) . . . . ?
C76 C77 C78 F16B -34.0(6) . . . . ?
C79 C77 C78 F16B 146.1(5) . . . . ?
C76 C77 C78 F17B -140.9(5) . . . . ?
C79 C77 C78 F17B 39.1(6) . . . . ?
C76 C77 C78 F16A 51.7(4) . . . . ?
C79 C77 C78 F16A -128.3(3) . . . . ?
C76 C77 C79 C72 0.5(4) . . . . ?
C78 C77 C79 C72 -179.5(2) . . . . ?
C73 C72 C79 C77 0.0(3) . . . . ?
B1 C72 C79 C77 -170.6(2) . . . . ?
C64 B1 C80 C87 -83.8(2) . . . . ?
C72 B1 C80 C87 38.5(3) . . . . ?
C56 B1 C80 C87 151.4(2) . . . . ?
C64 B1 C80 C81 91.2(2) . . . . ?
C72 B1 C80 C81 -146.5(2) . . . . ?
C56 B1 C80 C81 -33.6(3) . . . . ?
C87 C80 C81 C82 -1.0(3) . . . . ?
B1 C80 C81 C82 -176.3(2) . . . . ?
C80 C81 C82 C84 -0.9(3) . . . . ?
C80 C81 C82 C83 176.9(2) . . . . ?
C84 C82 C83 F19 -153.3(2) . . . . ?
C81 C82 C83 F19 28.8(3) . . . . ?
C84 C82 C83 F20 -33.4(3) . . . . ?
C81 C82 C83 F20 148.8(2) . . . . ?
C84 C82 C83 F21 86.3(3) . . . . ?
C81 C82 C83 F21 -91.5(3) . . . . ?
C81 C82 C84 C85 2.0(3) . . . . ?
C83 C82 C84 C85 -175.8(2) . . . . ?
C82 C84 C85 C87 -1.1(3) . . . . ?
C82 C84 C85 C86 179.4(2) . . . . ?
C84 C85 C86 F23A -160.7(5) . . . . ?
C87 C85 C86 F23A 19.8(6) . . . . ?
C84 C85 C86 F22A 75.7(5) . . . . ?
C87 C85 C86 F22A -103.8(4) . . . . ?
C84 C85 C86 F23B -16.6(5) . . . . ?
C87 C85 C86 F23B 163.9(4) . . . . ?
C84 C85 C86 F22B -139.6(5) . . . . ?
C87 C85 C86 F22B 40.9(5) . . . . ?
C84 C85 C86 F24B 102.8(5) . . . . ?
C87 C85 C86 F24B -76.7(5) . . . . ?
C84 C85 C86 F24A -42.2(5) . . . . ?
C87 C85 C86 F24A 138.3(4) . . . . ?
C84 C85 C87 C80 -0.9(4) . . . . ?
C86 C85 C87 C80 178.6(2) . . . . ?
C81 C80 C87 C85 1.9(3) . . . . ?
B1 C80 C87 C85 177.3(2) . . . . ?
